data_4030976
loop_
_publ_author_name
'Matano, Yoshihiro'
'Motegi, Yuta'
'Kawatsu, Shinsuke'
'Kimura, Yoshifumi'

_publ_section_title
;
 Comparison of 2-Arylnaphtho[2,3-b]phospholes and
 2-Arylbenzo[b]phospholes: Effects of 2-Aryl Groups and Fused Arene
 Moieties on Their Optical and Photophysical Properties.
;
_journal_issue 11
_journal_name_full 'The Journal of organic chemistry'
_journal_page_first 5944
_journal_page_last 5950
_journal_paper_doi 10.1021/acs.joc.5b00541
_journal_volume 80
_journal_year 2015
_chemical_absolute_configuration ad
_chemical_formula_sum 'C25 H19 O2 P'
_chemical_formula_weight 382.37
_space_group_crystal_system monoclinic
_space_group_IT_number 4
_space_group_name_Hall 'P 2yb'
_space_group_name_H-M_alt 'P 1 21 1'
_symmetry_space_group_name_Hall 'P 2yb'
_symmetry_space_group_name_H-M 'P 1 21 1'
_atom_sites_solution_hydrogens geom
_audit_creation_method SHELXL-2014/6
_cell_angle_alpha 90
_cell_angle_beta 108.2880(10)
_cell_angle_gamma 90
_cell_formula_units_Z 2
_cell_length_a 12.2059(5)
_cell_length_b 6.2367(2)
_cell_length_c 13.0601(5)
_cell_measurement_temperature 93
_cell_volume 943.98(6)
_computing_cell_refinement 'APEX2 v2014.7-RC2 (Bruker AXS)'
_computing_data_collection 'Bruker Instrument Service V4.2.0 (Bruker AXS Inc., 2014)'
_computing_data_reduction 'SAINT V8.34A (Bruker AXS Inc., 2013)'
_computing_molecular_graphics 'XSHELL V6.3.1 (Bruker AXS Inc., 2004)'
_computing_publication_material 'Generate Report V2014.1 (Bruker AXS Inc., 2014)'
_computing_structure_refinement 'SHELXL-2014 (Sheldrick, 2014)'
_computing_structure_solution 'SHELXT (Sheldrick, 2013)'
_diffrn_ambient_temperature 93
_diffrn_detector_area_resol_mean 10.4167
_diffrn_measured_fraction_theta_full 0.995
_diffrn_measured_fraction_theta_max 0.995
_diffrn_measurement_device_type 'Bruker D8 goniometer'
_diffrn_measurement_method 'phi and omega scans'
_diffrn_radiation_monochromator 'multilayered conforcal mirror'
_diffrn_radiation_type MoK\a
_diffrn_radiation_wavelength 0.71073
_diffrn_reflns_av_R_equivalents 0.0225
_diffrn_reflns_av_unetI/netI 0.0326
_diffrn_reflns_laue_measured_fraction_full 0.995
_diffrn_reflns_laue_measured_fraction_max 0.995
_diffrn_reflns_limit_h_max 14
_diffrn_reflns_limit_h_min -14
_diffrn_reflns_limit_k_max 5
_diffrn_reflns_limit_k_min -7
_diffrn_reflns_limit_l_max 15
_diffrn_reflns_limit_l_min -15
_diffrn_reflns_number 6413
_diffrn_reflns_point_group_measured_fraction_full 0.899
_diffrn_reflns_point_group_measured_fraction_max 0.899
_diffrn_reflns_theta_full 25.000
_diffrn_reflns_theta_max 25.013
_diffrn_reflns_theta_min 2.757
_diffrn_source 'micro focus sealed tube'
_diffrn_source_type 'INCOATEC I\mS'
_exptl_absorpt_coefficient_mu 0.164
_exptl_absorpt_correction_T_max 0.985
_exptl_absorpt_correction_T_min 0.923
_exptl_absorpt_correction_type multi-scan
_exptl_absorpt_process_details
;
SADABS Sheldrick 1996
;
_exptl_crystal_colour 'pale yellow'
_exptl_crystal_density_diffrn 1.345
_exptl_crystal_description column
_exptl_crystal_F_000 400
_exptl_crystal_size_max 0.360
_exptl_crystal_size_mid 0.094
_exptl_crystal_size_min 0.090
_refine_diff_density_max 0.416
_refine_diff_density_min -0.204
_refine_diff_density_rms 0.040
_refine_ls_abs_structure_details
;
 Flack x determined using 1053 quotients [(I+)-(I-)]/[(I+)+(I-)]
 (Parsons, Flack and Wagner, Acta Cryst. B69 (2013) 249-259).
;
_refine_ls_abs_structure_Flack 0.02(4)
_refine_ls_extinction_method none
_refine_ls_goodness_of_fit_ref 1.341
_refine_ls_hydrogen_treatment constr
_refine_ls_matrix_type full
_refine_ls_number_parameters 254
_refine_ls_number_reflns 3004
_refine_ls_number_restraints 1
_refine_ls_restrained_S_all 1.341
_refine_ls_R_factor_all 0.0357
_refine_ls_R_factor_gt 0.0311
_refine_ls_shift/su_max 0.000
_refine_ls_shift/su_mean 0.000
_refine_ls_structure_factor_coef Fsqd
_refine_ls_weighting_details 'w=1/[\s^2^(Fo^2^)+(0.0329P)^2^] where P=(Fo^2^+2Fc^2^)/3'
_refine_ls_weighting_scheme calc
_refine_ls_wR_factor_gt 0.0728
_refine_ls_wR_factor_ref 0.0741
_reflns_Friedel_coverage 0.641
_reflns_friedel_fraction_full 0.781
_reflns_friedel_fraction_max 0.781
_reflns_number_gt 2783
_reflns_number_total 3004
_reflns_threshold_expression 'I > 2\s(I)'
_cod_data_source_file jo5b00541_si_002.cif
_cod_data_source_block compound_6d
_cod_depositor_comments 'Adding full bibliography for 4030976--4030977.cif.'
_cod_database_code 4030976
_shelx_space_group_comment
;
The symmetry employed for this shelxl refinement is uniquely defined
by the following loop, which should always be used as a source of
symmetry information in preference to the above space-group names.
They are only intended as comments.
;
_shelx_estimated_absorpt_t_min 0.943
_shelx_estimated_absorpt_t_max 0.985
_shelxl_version_number 2014/6

loop_
_space_group_symop_operation_xyz
'x, y, z'
'-x, y+1/2, -z'

loop_
_atom_site_label
_atom_site_type_symbol
_atom_site_fract_x
_atom_site_fract_y
_atom_site_fract_z
_atom_site_U_iso_or_equiv
_atom_site_adp_type
_atom_site_occupancy
_atom_site_site_symmetry_order
_atom_site_calc_flag
_atom_site_refinement_flags_posn
_atom_site_refinement_flags_adp
P001 P 0.35722(5) 0.36695(11) 0.62866(6) 0.01772(19) Uani 1 1 d . .
O002 O 0.36672(16) 0.1399(3) 0.59784(16) 0.0243(5) Uani 1 1 d . .
O003 O 0.09597(17) 0.6613(3) 0.11072(16) 0.0290(5) Uani 1 1 d . .
C004 C 0.3115(2) 0.6013(4) 0.4293(2) 0.0174(6) Uani 1 1 d . .
C005 C 0.4655(2) 0.4733(4) 0.7475(2) 0.0190(6) Uani 1 1 d . .
C006 C 0.1702(2) 0.6503(5) 0.2148(2) 0.0216(6) Uani 1 1 d . .
C007 C 0.6315(2) 0.7142(5) 0.9026(2) 0.0195(6) Uani 1 1 d . .
C008 C 0.5055(2) 0.3958(5) 0.8495(2) 0.0194(6) Uani 1 1 d . .
H008 H 0.4764 0.2644 0.8673 0.023 Uiso 1 1 calc R U
C009 C 0.4594(2) 0.7181(4) 0.6023(2) 0.0169(6) Uani 1 1 d . .
H009 H 0.4822 0.8413 0.5713 0.020 Uiso 1 1 calc R U
C00A C 0.2397(2) 0.4336(4) 0.3736(2) 0.0195(6) Uani 1 1 d . .
H00A H 0.2393 0.3007 0.4090 0.023 Uiso 1 1 calc R U
C00B C 0.5919(2) 0.5126(5) 0.9309(2) 0.0207(6) Uani 1 1 d . .
C00C C 0.3113(2) 0.7921(4) 0.3726(2) 0.0185(6) Uani 1 1 d . .
H00C H 0.3593 0.9076 0.4076 0.022 Uiso 1 1 calc R U
C00D C 0.2157(2) 0.4235(4) 0.6396(2) 0.0167(6) Uani 1 1 d . .
C00E C 0.1701(2) 0.4601(5) 0.2685(2) 0.0218(6) Uani 1 1 d . .
H00E H 0.1216 0.3460 0.2327 0.026 Uiso 1 1 calc R U
C00F C 0.5080(2) 0.6692(4) 0.7175(2) 0.0176(6) Uani 1 1 d . .
C00G C 0.5866(2) 0.7887(4) 0.7942(2) 0.0188(6) Uani 1 1 d . .
H00G H 0.6115 0.9228 0.7750 0.023 Uiso 1 1 calc R U
C00H C 0.2425(2) 0.8153(4) 0.2665(2) 0.0190(6) Uani 1 1 d . .
H00H H 0.2447 0.9449 0.2290 0.023 Uiso 1 1 calc R U
C00I C 0.3810(2) 0.5794(4) 0.5431(2) 0.0181(6) Uani 1 1 d . .
C00J C 0.0221(2) 0.3078(5) 0.6187(2) 0.0261(8) Uani 1 1 d . .
H00J H -0.0352 0.1988 0.6006 0.031 Uiso 1 1 calc R U
C00K C 0.1322(2) 0.2646(4) 0.6138(2) 0.0201(6) Uani 1 1 d . .
H00K H 0.1501 0.1265 0.5928 0.024 Uiso 1 1 calc R U
C00L C 0.1882(2) 0.6271(5) 0.6696(2) 0.0227(6) Uani 1 1 d . .
H00L H 0.2446 0.7376 0.6863 0.027 Uiso 1 1 calc R U
C00M C 0.6387(2) 0.4385(5) 1.0375(2) 0.0247(7) Uani 1 1 d . .
H00M H 0.6129 0.3064 1.0580 0.030 Uiso 1 1 calc R U
C00N C -0.0044(2) 0.5064(5) 0.6495(2) 0.0274(7) Uani 1 1 d . .
H00N H -0.0796 0.5341 0.6533 0.033 Uiso 1 1 calc R U
C00O C 0.7165(2) 0.8288(5) 0.9824(2) 0.0250(7) Uani 1 1 d . .
H00O H 0.7434 0.9621 0.9644 0.030 Uiso 1 1 calc R U
C00P C 0.7609(2) 0.7509(5) 1.0855(2) 0.0245(7) Uani 1 1 d . .
H00P H 0.8181 0.8297 1.1383 0.029 Uiso 1 1 calc R U
C00Q C 0.7214(2) 0.5551(5) 1.1122(2) 0.0263(7) Uani 1 1 d . .
H00Q H 0.7524 0.5015 1.1836 0.032 Uiso 1 1 calc R U
C00R C 0.0786(2) 0.6668(5) 0.6750(2) 0.0279(7) Uani 1 1 d . .
H00R H 0.0601 0.8042 0.6963 0.033 Uiso 1 1 calc R U
C00S C 0.0847(3) 0.8628(6) 0.0577(2) 0.0358(7) Uani 1 1 d . .
H00B H 0.0607 0.9714 0.1005 0.054 Uiso 1 1 calc R U
H00D H 0.0265 0.8521 -0.0136 0.054 Uiso 1 1 calc R U
H00F H 0.1589 0.9040 0.0495 0.054 Uiso 1 1 calc R U

loop_
_atom_site_aniso_label
_atom_site_aniso_U_11
_atom_site_aniso_U_22
_atom_site_aniso_U_33
_atom_site_aniso_U_23
_atom_site_aniso_U_13
_atom_site_aniso_U_12
P001 0.0172(3) 0.0134(4) 0.0229(4) -0.0002(3) 0.0069(3) -0.0005(3)
O002 0.0276(11) 0.0154(11) 0.0292(11) -0.0037(9) 0.0079(9) 0.0002(8)
O003 0.0301(11) 0.0287(12) 0.0214(11) 0.0004(9) -0.0019(9) -0.0037(9)
C004 0.0147(14) 0.0188(15) 0.0216(15) -0.0002(12) 0.0099(12) 0.0054(11)
C005 0.0160(14) 0.0179(15) 0.0240(15) -0.0008(12) 0.0074(12) 0.0035(11)
C006 0.0191(15) 0.0261(17) 0.0196(15) -0.0026(12) 0.0061(12) 0.0040(12)
C007 0.0160(13) 0.0217(17) 0.0214(16) -0.0032(12) 0.0067(12) -0.0004(11)
C008 0.0156(13) 0.0150(16) 0.0272(16) 0.0006(12) 0.0062(12) -0.0016(11)
C009 0.0145(13) 0.0157(16) 0.0234(16) -0.0007(12) 0.0099(12) -0.0001(11)
C00A 0.0231(15) 0.0147(15) 0.0240(16) -0.0004(11) 0.0120(13) -0.0005(11)
C00B 0.0170(15) 0.0247(16) 0.0216(15) 0.0017(12) 0.0077(12) 0.0049(12)
C00C 0.0144(13) 0.0188(16) 0.0220(15) -0.0037(11) 0.0054(12) -0.0024(10)
C00D 0.0175(13) 0.0190(16) 0.0131(13) 0.0050(10) 0.0044(11) 0.0000(11)
C00E 0.0196(15) 0.0213(16) 0.0241(16) -0.0044(12) 0.0060(12) -0.0048(12)
C00F 0.0140(14) 0.0168(15) 0.0233(15) -0.0023(12) 0.0076(12) 0.0019(11)
C00G 0.0183(14) 0.0167(16) 0.0231(16) -0.0025(11) 0.0090(12) -0.0001(11)
C00H 0.0172(13) 0.0184(17) 0.0213(15) 0.0035(11) 0.0060(11) 0.0016(10)
C00I 0.0176(14) 0.0176(15) 0.0212(15) -0.0020(11) 0.0093(12) 0.0029(11)
C00J 0.0183(15) 0.034(2) 0.0240(17) 0.0056(13) 0.0044(13) -0.0108(12)
C00K 0.0243(15) 0.0180(15) 0.0167(15) 0.0038(11) 0.0046(12) -0.0040(12)
C00L 0.0189(15) 0.0189(16) 0.0314(17) -0.0013(13) 0.0097(13) -0.0016(11)
C00M 0.0231(15) 0.0274(18) 0.0234(16) 0.0036(13) 0.0071(13) -0.0004(12)
C00N 0.0140(15) 0.0350(19) 0.0334(18) 0.0125(14) 0.0077(13) 0.0036(12)
C00O 0.0254(15) 0.0256(19) 0.0250(16) -0.0027(13) 0.0094(13) -0.0038(12)
C00P 0.0244(15) 0.0296(18) 0.0192(16) -0.0064(13) 0.0066(13) -0.0038(13)
C00Q 0.0241(16) 0.033(2) 0.0195(16) -0.0021(13) 0.0044(13) 0.0024(13)
C00R 0.0253(16) 0.0225(16) 0.0396(19) 0.0033(14) 0.0156(14) 0.0052(12)
C00S 0.0424(18) 0.0294(17) 0.0283(17) 0.0049(17) 0.0009(14) -0.0012(18)

loop_
_atom_type_symbol
_atom_type_description
_atom_type_scat_dispersion_real
_atom_type_scat_dispersion_imag
_atom_type_scat_source
C C 0.0033 0.0016 'International Tables Vol C Tables 4.2.6.8 and 6.1.1.4'
H H 0.0000 0.0000 'International Tables Vol C Tables 4.2.6.8 and 6.1.1.4'
O O 0.0106 0.0060 'International Tables Vol C Tables 4.2.6.8 and 6.1.1.4'
P P 0.1023 0.0942 'International Tables Vol C Tables 4.2.6.8 and 6.1.1.4'

loop_
_geom_angle_atom_site_label_1
_geom_angle_atom_site_label_2
_geom_angle_atom_site_label_3
_geom_angle
O002 P001 C00D 111.34(12)
O002 P001 C00I 119.19(13)
C00D P001 C00I 104.29(12)
O002 P001 C005 118.75(12)
C00D P001 C005 108.49(12)
C00I P001 C005 92.62(13)
C006 O003 C00S 117.3(2)
C00C C004 C00A 117.3(2)
C00C C004 C00I 121.2(2)
C00A C004 C00I 121.4(2)
C008 C005 C00F 121.6(3)
C008 C005 P001 130.5(2)
C00F C005 P001 107.87(19)
O003 C006 C00E 116.1(2)
O003 C006 C00H 124.4(3)
C00E C006 C00H 119.5(3)
C00O C007 C00G 122.1(3)
C00O C007 C00B 118.8(3)
C00G C007 C00B 119.0(2)
C005 C008 C00B 120.0(3)
C005 C008 H008 120.0
C00B C008 H008 120.0
C00I C009 C00F 116.3(3)
C00I C009 H009 121.8
C00F C009 H009 121.8
C00E C00A C004 120.9(3)
C00E C00A H00A 119.6
C004 C00A H00A 119.6
C00M C00B C007 118.5(2)
C00M C00B C008 122.8(3)
C007 C00B C008 118.8(2)
C00H C00C C004 121.1(3)
C00H C00C H00C 119.4
C004 C00C H00C 119.4
C00K C00D C00L 119.6(2)
C00K C00D P001 119.2(2)
C00L C00D P001 121.10(19)
C006 C00E C00A 120.8(3)
C006 C00E H00E 119.6
C00A C00E H00E 119.6
C00G C00F C005 119.7(3)
C00G C00F C009 127.1(3)
C005 C00F C009 113.2(2)
C00F C00G C007 120.8(3)
C00F C00G H00G 119.6
C007 C00G H00G 119.6
C00C C00H C006 120.3(3)
C00C C00H H00H 119.9
C006 C00H H00H 119.9
C009 C00I C004 127.2(3)
C009 C00I P001 109.8(2)
C004 C00I P001 122.6(2)
C00N C00J C00K 120.5(3)
C00N C00J H00J 119.7
C00K C00J H00J 119.7
C00D C00K C00J 119.9(3)
C00D C00K H00K 120.1
C00J C00K H00K 120.1
C00R C00L C00D 119.8(3)
C00R C00L H00L 120.1
C00D C00L H00L 120.1
C00Q C00M C00B 120.6(3)
C00Q C00M H00M 119.7
C00B C00M H00M 119.7
C00J C00N C00R 120.0(3)
C00J C00N H00N 120.0
C00R C00N H00N 120.0
C00P C00O C007 121.1(3)
C00P C00O H00O 119.4
C007 C00O H00O 119.4
C00O C00P C00Q 119.6(3)
C00O C00P H00P 120.2
C00Q C00P H00P 120.2
C00M C00Q C00P 121.4(3)
C00M C00Q H00Q 119.3
C00P C00Q H00Q 119.3
C00L C00R C00N 120.2(3)
C00L C00R H00R 119.9
C00N C00R H00R 119.9
O003 C00S H00B 109.5
O003 C00S H00D 109.5
H00B C00S H00D 109.5
O003 C00S H00F 109.5
H00B C00S H00F 109.5
H00D C00S H00F 109.5

loop_
_geom_bond_atom_site_label_1
_geom_bond_atom_site_label_2
_geom_bond_distance
P001 O002 1.487(2)
P001 C00D 1.812(3)
P001 C00I 1.815(3)
P001 C005 1.819(3)
O003 C006 1.378(3)
O003 C00S 1.421(4)
C004 C00C 1.401(4)
C004 C00A 1.411(4)
C004 C00I 1.468(4)
C005 C008 1.356(4)
C005 C00F 1.430(4)
C006 C00E 1.378(4)
C006 C00H 1.386(4)
C007 C00O 1.412(4)
C007 C00G 1.426(4)
C007 C00B 1.437(4)
C008 C00B 1.438(4)
C008 H008 0.9500
C009 C00I 1.341(4)
C009 C00F 1.466(4)
C009 H009 0.9500
C00A C00E 1.379(4)
C00A H00A 0.9500
C00B C00M 1.407(4)
C00C C00H 1.384(4)
C00C H00C 0.9500
C00D C00K 1.385(4)
C00D C00L 1.401(4)
C00E H00E 0.9500
C00F C00G 1.370(4)
C00G H00G 0.9500
C00H H00H 0.9500
C00J C00N 1.372(4)
C00J C00K 1.392(4)
C00J H00J 0.9500
C00K H00K 0.9500
C00L C00R 1.384(4)
C00L H00L 0.9500
C00M C00Q 1.371(4)
C00M H00M 0.9500
C00N C00R 1.388(4)
C00N H00N 0.9500
C00O C00P 1.373(4)
C00O H00O 0.9500
C00P C00Q 1.397(4)
C00P H00P 0.9500
C00Q H00Q 0.9500
C00R H00R 0.9500
C00S H00B 0.9800
C00S H00D 0.9800
C00S H00F 0.9800
